data_7132695
loop_
_publ_author_name
'Tokura, Yu'
'Xu, Shibo'
'Yasui, Kosuke'
'Nishii, Yuji'
'Hirano, Koji'

_publ_section_title
;
 Pd-catalysed C-H alkynylation of benzophospholes.
;
_journal_issue 20
_journal_name_full 'Chemical communications (Cambridge, England)'
_journal_page_first 2792
_journal_page_last 2795
_journal_paper_doi 10.1039/d3cc05994d
_journal_volume 60
_journal_year 2024
_chemical_formula_moiety 'C44 H30 O2 P2 S, 2(C H Cl3)'
_chemical_formula_sum 'C46 H32 Cl6 O2 P2 S'
_chemical_formula_weight 923.41
_space_group_crystal_system triclinic
_space_group_IT_number 2
_space_group_name_Hall '-P 1'
_space_group_name_H-M_alt 'P -1'
_atom_sites_solution_hydrogens geom
_atom_sites_solution_primary dual
_audit_creation_date 2023-07-20
_audit_creation_method
;
Olex2 1.2
(compiled 2018.05.29 svn.r3508 for OlexSys, GUI svn.r5506)
;
_audit_update_record
;
2023-07-20 deposited with the CCDC.	2024-02-09 downloaded from the CCDC.
;
_cell_angle_alpha 118.189(2)
_cell_angle_beta 92.5060(10)
_cell_angle_gamma 114.771(2)
_cell_formula_units_Z 2
_cell_length_a 14.0465(2)
_cell_length_b 14.1358(2)
_cell_length_c 14.4268(2)
_cell_measurement_reflns_used 16328
_cell_measurement_temperature 123(2)
_cell_measurement_theta_max 76.6150
_cell_measurement_theta_min 3.6020
_cell_volume 2185.50(10)
_computing_cell_refinement 'CrysAlisPro 1.171.42.81a (Rigaku OD, 2023)'
_computing_data_collection 'CrysAlisPro 1.171.42.81a (Rigaku OD, 2023)'
_computing_data_reduction 'CrysAlisPro 1.171.42.81a (Rigaku OD, 2023)'
_computing_molecular_graphics 'Olex2 (Dolomanov et al., 2009)'
_computing_publication_material 'Olex2 (Dolomanov et al., 2009)'
_computing_structure_refinement 'ShelXL (Sheldrick, 2015)'
_computing_structure_solution 'ShelXT (Sheldrick, 2015)'
_diffrn_ambient_temperature 123(2)
_diffrn_detector 'Hybrid Pixel Array Detector'
_diffrn_detector_area_resol_mean 10.0000
_diffrn_detector_type HyPix
_diffrn_measured_fraction_theta_full 0.999
_diffrn_measured_fraction_theta_max 0.965
_diffrn_measurement_details
;
List of Runs (angles in degrees, time in seconds):

  # Type    Start    End  Width  t~exp~   \w     \q     \k     \f   Frames
#--------------------------------------------------------------------------
  1  \w    -24.00   2.00   0.50    0.05    --   47.45 -19.00 150.00   52
  2  \w    -24.00   3.00   0.50    0.05    --   47.45 -62.00 123.00   54
  3  \w     21.00  47.00   0.50    0.05    --   47.45 -62.00 123.00   52
  4  \w    -27.00  -2.00   0.50    0.05    --   47.45 -19.00 -30.00   50
  5  \w     15.00  62.00   0.50    0.13    --   86.25 -77.00   0.00   94
  6  \w     15.00  42.00   0.50    0.13    --   86.25 -57.00 -60.00   54
  7  \w     14.00  40.00   0.50    0.13    --   86.25 -57.00  30.00   52
  8  \w     26.00  51.00   0.50    0.13    --   86.25 -62.00 123.00   50
  9  \w     40.00 116.00   0.50    0.05    --   47.45  62.00 -99.00  152
 10  \w     18.00  89.00   0.50    0.05    --   47.45-125.00 150.00  142
 11  \w     75.00 101.00   0.50    0.13    --   86.25  62.00 -99.00   52
 12  \w    127.00 153.00   0.50    0.13    --   86.25  62.00 -99.00   52
 13  \w     -3.00  23.00   0.50    0.05    --  -47.45  62.00 -99.00   52
 14  \w    -61.00 -15.00   0.50    0.05    --  -47.45  62.00 -99.00   92
 15  \w   -123.00 -75.00   0.50    0.13    -- -107.75 140.00  19.10   96
 16  \w   -110.00 -62.00   0.50    0.13    -- -107.75 125.00  90.00   96
 17  \w    -81.00 -40.00   0.50    0.13    -- -107.75 133.00 -10.52   82
 18  \w    -76.00 -38.00   0.50    0.13    -- -107.75 125.00  60.00   76
 19  \w   -109.00 -70.00   0.50    0.13    -- -107.75 125.00 -60.00   78
 20  \w    -66.00 -41.00   0.50    0.13    -- -107.75 125.00 -60.00   50
 21  \w   -111.00 -44.00   0.50    0.13    -- -107.75 125.00 -90.00  134
 22  \w   -109.00 -84.00   0.50    0.13    -- -107.75 125.00  60.00   50
 23  \w    -88.00 -18.00   0.50    0.05    --  -47.45 125.00-120.00  140
 24  \w    -71.00 -42.00   0.50    0.13    -- -107.75 125.00-150.00   58
 25  \w   -107.00 -67.00   0.50    0.13    -- -107.75 125.00-180.00   80
 26  \w   -106.00 -62.00   0.50    0.13    -- -107.75 105.00-147.52   88
 27  \w    -84.00 -44.00   0.50    0.13    -- -107.75  77.00 -90.00   80
 28  \w    -79.00 -36.00   0.50    0.13    -- -107.75  62.00 -99.00   86
 29  \w    -84.00 -39.00   0.50    0.13    -- -107.75  57.00-180.00   90
 30  \w    -86.00 -48.00   0.50    0.13    -- -107.75  57.00-120.00   76
 31  \w   -123.00 -97.00   0.50    0.13    -- -107.75  77.00 -90.00   52
 32  \w    -62.00 -34.00   0.50    0.13    -- -107.75  37.00 -90.00   56
 33  \w    -87.00 -62.00   0.50    0.13    -- -107.75  57.00  90.00   50
 34  \w    -74.00 -48.00   0.50    0.13    -- -107.75  57.00 120.00   52
 35  \w    -62.00 -34.00   0.50    0.13    -- -107.75  37.00  90.00   56
 36  \w    -63.00 -35.00   0.50    0.13    -- -107.75  37.00 120.00   56
 37  \w    -63.00 -36.00   0.50    0.13    -- -107.75  37.00  60.00   54
 38  \w    -60.00 -34.00   0.50    0.13    -- -107.75  37.00   0.00   52
 39  \w    -63.00 -35.00   0.50    0.13    -- -107.75  37.00-150.00   56
 40  \w    -61.00 -35.00   0.50    0.13    -- -107.75  37.00 -30.00   52
 41  \w   -116.00 -34.00   0.50    0.05    --  -47.45 -62.00 123.00  164
 42  \w   -161.00-107.00   0.50    0.13    -- -107.75 -62.00 123.00  108
 43  \w   -138.00 -99.00   0.50    0.13    -- -107.75 -19.00   0.00   78
 44  \w   -170.00-120.00   0.50    0.13    -- -107.75 -19.00 150.00  100
 45  \w   -169.00 -96.00   0.50    0.13    -- -107.75 -37.00 -90.00  146
 46  \w   -133.00 -99.00   0.50    0.13    -- -107.75 -37.00-180.00   68
 47  \w   -161.00-135.00   0.50    0.13    -- -107.75 -37.00-180.00   52
 48  \w   -115.00 -87.00   0.50    0.13    -- -107.75-125.00-120.00   56
 49  \w   -166.00-120.00   0.50    0.13    -- -107.75-125.00-120.00   92
;
_diffrn_measurement_device 'four-circle diffractometer'
_diffrn_measurement_device_type 'XtaLAB Synergy, Single source at offset/far, HyPix'
_diffrn_measurement_method '\w scans'
_diffrn_orient_matrix_type 'CrysAlisPro convention (1999,Acta A55,543-557)'
_diffrn_orient_matrix_UB_11 0.0903311000
_diffrn_orient_matrix_UB_12 0.1368528000
_diffrn_orient_matrix_UB_13 0.0763571000
_diffrn_orient_matrix_UB_21 0.0187746000
_diffrn_orient_matrix_UB_22 -0.0227277000
_diffrn_orient_matrix_UB_23 0.0918980000
_diffrn_orient_matrix_UB_31 0.0868429000
_diffrn_orient_matrix_UB_32 -0.0334772000
_diffrn_orient_matrix_UB_33 -0.0433049000
_diffrn_radiation_monochromator mirror
_diffrn_radiation_probe x-ray
_diffrn_radiation_type CuK\a
_diffrn_radiation_wavelength 1.54184
_diffrn_reflns_av_R_equivalents 0.0462
_diffrn_reflns_av_unetI/netI 0.0440
_diffrn_reflns_Laue_measured_fraction_full 0.999
_diffrn_reflns_Laue_measured_fraction_max 0.965
_diffrn_reflns_limit_h_max 17
_diffrn_reflns_limit_h_min -13
_diffrn_reflns_limit_k_max 17
_diffrn_reflns_limit_k_min -17
_diffrn_reflns_limit_l_max 18
_diffrn_reflns_limit_l_min -18
_diffrn_reflns_number 29245
_diffrn_reflns_point_group_measured_fraction_full 0.999
_diffrn_reflns_point_group_measured_fraction_max 0.965
_diffrn_reflns_theta_full 67.684
_diffrn_reflns_theta_max 77.314
_diffrn_reflns_theta_min 3.635
_diffrn_source 'micro-focus sealed X-ray tube'
_diffrn_source_type 'PhotonJet (Cu) X-ray Source'
_exptl_absorpt_coefficient_mu 5.027
_exptl_absorpt_correction_T_max 1.00000
_exptl_absorpt_correction_T_min 0.55566
_exptl_absorpt_correction_type multi-scan
_exptl_absorpt_process_details
;
CrysAlisPro 1.171.42.81a (Rigaku Oxford Diffraction, 2023)
Empirical absorption correction using spherical harmonics,
implemented in SCALE3 ABSPACK scaling algorithm.
;
_exptl_crystal_colour yellow
_exptl_crystal_colour_primary yellow
_exptl_crystal_density_diffrn 1.403
_exptl_crystal_description block
_exptl_crystal_F_000 944
_exptl_crystal_size_max 0.34
_exptl_crystal_size_mid 0.23
_exptl_crystal_size_min 0.12
_refine_diff_density_max 1.302
_refine_diff_density_min -1.006
_refine_diff_density_rms 0.066
_refine_ls_extinction_method none
_refine_ls_goodness_of_fit_ref 1.068
_refine_ls_hydrogen_treatment constr
_refine_ls_matrix_type full
_refine_ls_number_parameters 514
_refine_ls_number_reflns 8948
_refine_ls_number_restraints 0
_refine_ls_restrained_S_all 1.068
_refine_ls_R_factor_all 0.0496
_refine_ls_R_factor_gt 0.0450
_refine_ls_shift/su_max 0.001
_refine_ls_shift/su_mean 0.000
_refine_ls_structure_factor_coef Fsqd
_refine_ls_weighting_details 'w=1/[\s^2^(Fo^2^)+(0.0575P)^2^+1.3924P] where P=(Fo^2^+2Fc^2^)/3'
_refine_ls_weighting_scheme calc
_refine_ls_wR_factor_gt 0.1195
_refine_ls_wR_factor_ref 0.1234
_reflns_Friedel_coverage 0.000
_reflns_number_gt 7935
_reflns_number_total 8948
_reflns_threshold_expression 'I > 2\s(I)'
_cod_data_source_file d3cc05994d2.cif
_cod_data_source_block 534_down_autored
_cod_depositor_comments 'Adding full bibliography for 7132694--7132697.cif.'
_cod_original_cell_volume 2185.49(7)
_cod_database_code 7132695
_shelx_shelxl_version_number 2017/1
_chemical_oxdiff_formula 'C44 H30 O2 P2 S1'
_shelx_space_group_comment
;
The symmetry employed for this shelxl refinement is uniquely defined
by the following loop, which should always be used as a source of
symmetry information in preference to the above space-group names.
They are only intended as comments.
;
_shelx_estimated_absorpt_t_max 0.584
_shelx_estimated_absorpt_t_min 0.280
_diffrn_oxdiff_digest_frames
;
013412b54894d05e5ef26bfefa1b36c6f2037603f41
;
_reflns_odcompleteness_completeness 99.94
_reflns_odcompleteness_iscentric 1
_reflns_odcompleteness_theta 68.13
_olex2_refinement_description
;
1. Fixed Uiso
 At 1.2 times of:
  All C(H) groups
2.a Ternary CH refined with riding coordinates:
 C01K(H01K), C01L(H01L)
2.b Aromatic/amide H refined with riding coordinates:
 C00H(H00H), C00I(H00I), C00P(H00P), C00T(H00T), C00U(H00U), C00V(H00V),
 C00W(H00W), C00X(H00X), C00Y(H00Y), C00Z(H00Z), C010(H010), C011(H011),
 C012(H012), C013(H013), C014(H014), C015(H015), C016(H016), C017(H017),
 C018(H018), C019(H019), C01A(H01A), C01B(H01B), C01C(H01C), C01D(H01D),
 C01E(H01E), C01F(H01F), C01G(H01G), C01H(H01H), C01I(H01I), C01J(H01J)
;
_olex2_submission_special_instructions 'No special instructions were received'
_oxdiff_exptl_absorpt_empirical_details
;
Empirical correction (ABSPACK) includes:
- Absorption correction using spherical harmonics
- Frame scaling
;
_oxdiff_exptl_absorpt_empirical_full_max 1.846
_oxdiff_exptl_absorpt_empirical_full_min 0.664

loop_
_space_group_symop_operation_xyz
'x, y, z'
'-x, -y, -z'

loop_
_atom_site_label
_atom_site_type_symbol
_atom_site_fract_x
_atom_site_fract_y
_atom_site_fract_z
_atom_site_U_iso_or_equiv
_atom_site_adp_type
_atom_site_occupancy
_atom_site_site_symmetry_order
_atom_site_calc_flag
_atom_site_refinement_flags_posn
_atom_site_refinement_flags_adp
_atom_site_refinement_flags_occupancy
_atom_site_disorder_assembly
_atom_site_disorder_group
S001 S 0.62326(4) 0.41741(4) 0.49008(4) 0.02278(11) Uani 1 1 d . . . . .
P002 P 0.88262(4) 0.69208(4) 0.43604(4) 0.02111(11) Uani 1 1 d . . . . .
P003 P 0.42605(4) 0.01875(4) 0.21252(4) 0.02371(12) Uani 1 1 d . . . . .
Cl04 Cl 0.70602(6) 0.61783(6) 0.06640(5) 0.05288(18) Uani 1 1 d . . . . .
Cl05 Cl 0.07036(6) -0.22755(7) -0.01132(6) 0.05415(18) Uani 1 1 d . . . . .
Cl06 Cl 0.65419(7) 0.38239(6) 0.03555(6) 0.0636(2) Uani 1 1 d . . . . .
Cl07 Cl 0.10680(6) -0.02757(8) -0.03669(8) 0.0602(2) Uani 1 1 d . . . . .
Cl08 Cl 0.86420(7) 0.53331(7) 0.02317(7) 0.0678(2) Uani 1 1 d . . . . .
Cl09 Cl 0.16681(7) -0.20676(7) -0.17910(6) 0.0688(2) Uani 1 1 d . . . . .
O00A O 0.83368(11) 0.67369(13) 0.33128(11) 0.0261(3) Uani 1 1 d . . . . .
O00B O 0.38148(12) 0.02378(14) 0.12081(12) 0.0303(3) Uani 1 1 d . . . . .
C00C C 0.57243(15) 0.27459(18) 0.36761(16) 0.0228(4) Uani 1 1 d . . . . .
C00D C 0.48729(16) 0.15935(18) 0.35002(17) 0.0244(4) Uani 1 1 d . . . . .
C00E C 0.94842(16) 0.84505(18) 0.55776(16) 0.0248(4) Uani 1 1 d . . . . .
C00F C 0.78788(15) 0.62659(18) 0.49887(16) 0.0226(4) Uani 1 1 d . . . . .
C00G C 0.46607(16) 0.22168(18) 0.54165(17) 0.0261(4) Uani 1 1 d . . . . .
C00H C 0.61965(16) 0.28834(18) 0.28955(17) 0.0256(4) Uani 1 1 d . . . . .
H00H H 0.602251 0.222415 0.218417 0.031 Uiso 1 1 calc R . . . .
C00I C 1.03336(17) 0.95488(19) 0.57647(18) 0.0299(4) Uani 1 1 d . . . . .
H00I H 1.066215 0.955493 0.522022 0.036 Uiso 1 1 calc R . . . .
C00J C 0.52568(17) -0.03175(18) 0.18537(17) 0.0268(4) Uani 1 1 d . . . . .
C00K C 0.70985(15) 0.49489(18) 0.43650(16) 0.0220(4) Uani 1 1 d . . . . .
C00L C 0.43857(16) 0.13507(18) 0.42149(17) 0.0250(4) Uani 1 1 d . . . . .
C00M C 0.75845(16) 0.69769(17) 0.68697(16) 0.0250(4) Uani 1 1 d . . . . .
C00N C 0.90001(17) 0.84204(19) 0.63978(17) 0.0271(4) Uani 1 1 d . . . . .
C00O C 0.33050(16) -0.07055(19) 0.25713(17) 0.0271(4) Uani 1 1 d . . . . .
C00P C 0.97754(17) 0.55697(19) 0.31716(18) 0.0285(4) Uani 1 1 d . . . . .
H00P H 0.926996 0.532537 0.255438 0.034 Uiso 1 1 calc R . . . .
C00Q C 0.34932(16) 0.00484(18) 0.37045(17) 0.0267(4) Uani 1 1 d . . . . .
C00R C 0.97809(15) 0.63567(18) 0.42229(17) 0.0241(4) Uani 1 1 d . . . . .
C00S C 0.81126(16) 0.71654(18) 0.60547(16) 0.0245(4) Uani 1 1 d . . . . .
C00T C 0.69652(16) 0.41180(18) 0.32843(16) 0.0247(4) Uani 1 1 d . . . . .
H00T H 0.734954 0.435487 0.285324 0.030 Uiso 1 1 calc R . . . .
C00U C 0.81775(18) 0.7035(2) 0.77122(18) 0.0315(4) Uani 1 1 d . . . . .
H00U H 0.890048 0.720603 0.776869 0.038 Uiso 1 1 calc R . . . .
C00V C 0.54219(19) -0.07133(19) 0.08229(18) 0.0315(4) Uani 1 1 d . . . . .
H00V H 0.502328 -0.070995 0.029359 0.038 Uiso 1 1 calc R . . . .
C00W C 0.25044(18) -0.1945(2) 0.19697(19) 0.0335(5) Uani 1 1 d . . . . .
H00W H 0.238921 -0.243842 0.121767 0.040 Uiso 1 1 calc R . . . .
C00X C 0.6619(2) 0.6607(2) 0.83989(19) 0.0359(5) Uani 1 1 d . . . . .
H00X H 0.629408 0.647837 0.890682 0.043 Uiso 1 1 calc R . . . .
C00Y C 0.55909(18) 0.2542(2) 0.61482(19) 0.0333(5) Uani 1 1 d . . . . .
H00Y H 0.608258 0.228163 0.587935 0.040 Uiso 1 1 calc R . . . .
C00Z C 0.39438(18) 0.2628(2) 0.58367(19) 0.0330(5) Uani 1 1 d . . . . .
H00Z H 0.332533 0.241925 0.535398 0.040 Uiso 1 1 calc R . . . .
C010 C 0.28738(18) -0.0456(2) 0.42441(19) 0.0334(5) Uani 1 1 d . . . . .
H010 H 0.299893 0.003268 0.499899 0.040 Uiso 1 1 calc R . . . .
C011 C 1.06843(19) 1.0641(2) 0.6784(2) 0.0358(5) Uani 1 1 d . . . . .
H011 H 1.124716 1.138645 0.692129 0.043 Uiso 1 1 calc R . . . .
C012 C 0.9354(2) 0.9512(2) 0.74160(19) 0.0347(5) Uani 1 1 d . . . . .
H012 H 0.903803 0.950485 0.796736 0.042 Uiso 1 1 calc R . . . .
C013 C 1.05221(18) 0.5148(2) 0.3042(2) 0.0349(5) Uani 1 1 d . . . . .
H013 H 1.051678 0.462198 0.233814 0.042 Uiso 1 1 calc R . . . .
C014 C 0.65179(19) 0.6755(2) 0.68098(19) 0.0340(5) Uani 1 1 d . . . . .
H014 H 0.612190 0.672898 0.625650 0.041 Uiso 1 1 calc R . . . .
C015 C 0.7689(2) 0.6838(2) 0.84700(19) 0.0366(5) Uani 1 1 d . . . . .
H015 H 0.808097 0.686094 0.902409 0.044 Uiso 1 1 calc R . . . .
C016 C 1.05392(19) 0.6714(2) 0.51437(19) 0.0344(5) Uani 1 1 d . . . . .
H016 H 1.054523 0.723720 0.584890 0.041 Uiso 1 1 calc R . . . .
C017 C 0.6038(2) 0.6569(2) 0.7577(2) 0.0388(5) Uani 1 1 d . . . . .
H017 H 0.532129 0.641927 0.753372 0.047 Uiso 1 1 calc R . . . .
C018 C 0.6180(2) -0.1113(2) 0.0581(2) 0.0381(5) Uani 1 1 d . . . . .
H018 H 0.629052 -0.137561 -0.010851 0.046 Uiso 1 1 calc R . . . .
C019 C 1.0194(2) 1.0618(2) 0.7594(2) 0.0396(5) Uani 1 1 d . . . . .
H019 H 1.042948 1.135388 0.826809 0.047 Uiso 1 1 calc R . . . .
C01A C 0.2065(2) -0.1700(2) 0.3640(2) 0.0406(5) Uani 1 1 d . . . . .
H01A H 0.164689 -0.204176 0.399588 0.049 Uiso 1 1 calc R . . . .
C01B C 0.5850(2) -0.0333(3) 0.2637(2) 0.0394(5) Uani 1 1 d . . . . .
H01B H 0.574405 -0.006923 0.332880 0.047 Uiso 1 1 calc R . . . .
C01C C 0.4136(2) 0.3344(2) 0.6963(2) 0.0391(5) Uani 1 1 d . . . . .
H01C H 0.365376 0.361969 0.723471 0.047 Uiso 1 1 calc R . . . .
C01D C 0.1874(2) -0.2440(2) 0.2511(2) 0.0400(5) Uani 1 1 d . . . . .
H01D H 0.132366 -0.326747 0.211582 0.048 Uiso 1 1 calc R . . . .
C01E C 1.1271(2) 0.5510(2) 0.3955(2) 0.0436(6) Uani 1 1 d . . . . .
H01E H 1.177230 0.522952 0.386556 0.052 Uiso 1 1 calc R . . . .
C01F C 0.5052(2) 0.3647(2) 0.76830(19) 0.0410(5) Uani 1 1 d . . . . .
H01F H 0.517681 0.411418 0.844027 0.049 Uiso 1 1 calc R . . . .
C01G C 0.6768(2) -0.1122(2) 0.1364(2) 0.0427(6) Uani 1 1 d . . . . .
H01G H 0.727964 -0.138507 0.120311 0.051 Uiso 1 1 calc R . . . .
C01H C 0.5781(2) 0.3258(2) 0.7281(2) 0.0405(5) Uani 1 1 d . . . . .
H01H H 0.640041 0.347437 0.776803 0.049 Uiso 1 1 calc R . . . .
C01I C 1.1282(2) 0.6293(3) 0.5009(2) 0.0468(6) Uani 1 1 d . . . . .
H01I H 1.178850 0.653193 0.562282 0.056 Uiso 1 1 calc R . . . .
C01J C 0.6602(2) -0.0742(3) 0.2387(2) 0.0467(6) Uani 1 1 d . . . . .
H01J H 0.699391 -0.075941 0.290968 0.056 Uiso 1 1 calc R . . . .
C01K C 0.15783(19) -0.1245(2) -0.0466(2) 0.0397(5) Uani 1 1 d . . . . .
H01K H 0.231496 -0.073601 0.006374 0.048 Uiso 1 1 calc R . . . .
C01L C 0.7595(2) 0.5342(2) 0.0866(2) 0.0436(6) Uani 1 1 d . . . . .
H01L H 0.791637 0.575381 0.166078 0.052 Uiso 1 1 calc R . . . .

loop_
_atom_site_aniso_label
_atom_site_aniso_U_11
_atom_site_aniso_U_22
_atom_site_aniso_U_33
_atom_site_aniso_U_23
_atom_site_aniso_U_13
_atom_site_aniso_U_12
S001 0.0211(2) 0.0204(2) 0.0221(2) 0.01128(18) 0.00666(17) 0.00687(17)
P002 0.0209(2) 0.0185(2) 0.0207(2) 0.01135(19) 0.00358(17) 0.00668(18)
P003 0.0229(2) 0.0204(2) 0.0222(2) 0.01139(19) 0.00568(18) 0.00661(19)
Cl04 0.0712(4) 0.0438(3) 0.0373(3) 0.0244(3) 0.0052(3) 0.0218(3)
Cl05 0.0524(4) 0.0549(4) 0.0424(3) 0.0276(3) 0.0090(3) 0.0157(3)
Cl06 0.0868(5) 0.0324(3) 0.0518(4) 0.0219(3) 0.0263(4) 0.0148(3)
Cl07 0.0472(4) 0.0680(5) 0.0840(5) 0.0482(4) 0.0271(4) 0.0345(3)
Cl08 0.0701(5) 0.0469(4) 0.0588(5) 0.0175(3) 0.0266(4) 0.0196(4)
Cl09 0.0732(5) 0.0399(4) 0.0473(4) 0.0082(3) 0.0285(4) 0.0089(3)
O00A 0.0285(7) 0.0253(7) 0.0226(7) 0.0139(6) 0.0040(5) 0.0113(6)
O00B 0.0279(7) 0.0290(7) 0.0261(7) 0.0153(6) 0.0032(6) 0.0079(6)
C00C 0.0209(8) 0.0217(9) 0.0229(9) 0.0115(8) 0.0049(7) 0.0090(7)
C00D 0.0234(9) 0.0224(9) 0.0255(9) 0.0130(8) 0.0065(7) 0.0100(8)
C00E 0.0271(9) 0.0201(9) 0.0237(9) 0.0124(8) 0.0014(7) 0.0089(8)
C00F 0.0209(8) 0.0223(9) 0.0235(9) 0.0133(8) 0.0045(7) 0.0092(7)
C00G 0.0270(9) 0.0234(9) 0.0252(10) 0.0151(8) 0.0075(8) 0.0083(8)
C00H 0.0253(9) 0.0214(9) 0.0237(9) 0.0111(8) 0.0053(7) 0.0082(8)
C00I 0.0309(10) 0.0233(10) 0.0312(11) 0.0166(9) 0.0049(8) 0.0085(8)
C00J 0.0301(10) 0.0212(9) 0.0271(10) 0.0136(8) 0.0106(8) 0.0104(8)
C00K 0.0184(8) 0.0228(9) 0.0246(9) 0.0147(8) 0.0048(7) 0.0080(7)
C00L 0.0230(9) 0.0220(9) 0.0267(10) 0.0141(8) 0.0064(7) 0.0077(8)
C00M 0.0293(10) 0.0187(9) 0.0221(9) 0.0093(7) 0.0071(8) 0.0102(8)
C00N 0.0296(10) 0.0232(9) 0.0262(10) 0.0141(8) 0.0050(8) 0.0110(8)
C00O 0.0263(9) 0.0240(10) 0.0279(10) 0.0147(8) 0.0091(8) 0.0094(8)
C00P 0.0248(9) 0.0225(9) 0.0299(10) 0.0121(8) 0.0048(8) 0.0080(8)
C00Q 0.0246(9) 0.0223(9) 0.0284(10) 0.0133(8) 0.0071(8) 0.0086(8)
C00R 0.0210(9) 0.0216(9) 0.0284(10) 0.0158(8) 0.0054(7) 0.0069(7)
C00S 0.0260(9) 0.0229(9) 0.0245(9) 0.0139(8) 0.0056(7) 0.0111(8)
C00T 0.0239(9) 0.0241(9) 0.0241(9) 0.0148(8) 0.0070(7) 0.0083(8)
C00U 0.0310(10) 0.0340(11) 0.0277(10) 0.0173(9) 0.0076(8) 0.0142(9)
C00V 0.0384(11) 0.0251(10) 0.0277(10) 0.0138(9) 0.0111(9) 0.0134(9)
C00W 0.0331(11) 0.0245(10) 0.0298(11) 0.0118(9) 0.0081(9) 0.0075(9)
C00X 0.0487(13) 0.0351(11) 0.0326(11) 0.0207(10) 0.0224(10) 0.0241(10)
C00Y 0.0300(10) 0.0348(11) 0.0310(11) 0.0164(9) 0.0062(9) 0.0149(9)
C00Z 0.0324(11) 0.0360(11) 0.0306(11) 0.0182(10) 0.0099(9) 0.0169(9)
C010 0.0351(11) 0.0288(11) 0.0303(11) 0.0164(9) 0.0139(9) 0.0104(9)
C011 0.0400(12) 0.0203(10) 0.0353(12) 0.0153(9) 0.0039(9) 0.0063(9)
C012 0.0440(12) 0.0251(10) 0.0264(11) 0.0122(9) 0.0075(9) 0.0128(9)
C013 0.0313(11) 0.0263(10) 0.0383(12) 0.0123(9) 0.0088(9) 0.0136(9)
C014 0.0369(11) 0.0411(12) 0.0347(11) 0.0234(10) 0.0128(9) 0.0244(10)
C015 0.0430(12) 0.0413(12) 0.0294(11) 0.0231(10) 0.0095(9) 0.0196(10)
C016 0.0356(11) 0.0415(12) 0.0284(11) 0.0199(10) 0.0060(9) 0.0203(10)
C017 0.0386(12) 0.0469(13) 0.0469(14) 0.0293(12) 0.0237(11) 0.0285(11)
C018 0.0493(13) 0.0304(11) 0.0389(12) 0.0191(10) 0.0241(11) 0.0218(10)
C019 0.0510(14) 0.0220(10) 0.0293(11) 0.0098(9) 0.0048(10) 0.0106(10)
C01A 0.0389(12) 0.0321(12) 0.0435(13) 0.0228(11) 0.0203(10) 0.0085(10)
C01B 0.0487(13) 0.0527(14) 0.0346(12) 0.0289(11) 0.0200(11) 0.0326(12)
C01C 0.0430(13) 0.0398(13) 0.0332(12) 0.0174(10) 0.0159(10) 0.0220(11)
C01D 0.0361(12) 0.0246(10) 0.0404(13) 0.0159(10) 0.0100(10) 0.0024(9)
C01E 0.0379(12) 0.0426(13) 0.0508(15) 0.0204(12) 0.0085(11) 0.0266(11)
C01F 0.0495(14) 0.0359(12) 0.0239(11) 0.0128(10) 0.0089(10) 0.0146(11)
C01G 0.0505(14) 0.0422(13) 0.0564(16) 0.0322(13) 0.0301(13) 0.0318(12)
C01H 0.0395(12) 0.0411(13) 0.0296(12) 0.0171(10) 0.0000(9) 0.0145(10)
C01I 0.0443(14) 0.0592(16) 0.0407(14) 0.0247(13) 0.0038(11) 0.0322(13)
C01J 0.0541(15) 0.0617(17) 0.0505(15) 0.0384(14) 0.0244(13) 0.0395(14)
C01K 0.0293(11) 0.0379(12) 0.0333(12) 0.0114(10) 0.0028(9) 0.0118(10)
C01L 0.0624(16) 0.0299(11) 0.0246(11) 0.0130(9) 0.0079(10) 0.0145(11)

loop_
_atom_type_symbol
_atom_type_description
_atom_type_scat_dispersion_real
_atom_type_scat_dispersion_imag
_atom_type_scat_source
C C 0.0181 0.0091 'International Tables Vol C Tables 4.2.6.8 and 6.1.1.4'
H H 0.0000 0.0000 'International Tables Vol C Tables 4.2.6.8 and 6.1.1.4'
O O 0.0492 0.0322 'International Tables Vol C Tables 4.2.6.8 and 6.1.1.4'
Cl Cl 0.3639 0.7018 'International Tables Vol C Tables 4.2.6.8 and 6.1.1.4'
P P 0.2955 0.4335 'International Tables Vol C Tables 4.2.6.8 and 6.1.1.4'
S S 0.3331 0.5567 'International Tables Vol C Tables 4.2.6.8 and 6.1.1.4'

loop_
_exptl_crystal_face_index_h
_exptl_crystal_face_index_k
_exptl_crystal_face_index_l
_exptl_crystal_face_perp_dist
9 -5 0 0.1875
0 -4 9 0.0917
-9 6 -1 0.1450
0 3 -9 0.0979
8 -6 -1 0.1931
-2 -7 7 0.0622
-8 6 0 0.1436
2 7 -7 0.0526
-1 -3 -5 0.1364
1 3 5 0.0867

loop_
_geom_angle_atom_site_label_1
_geom_angle_atom_site_label_2
_geom_angle_atom_site_label_3
_geom_angle
_geom_angle_site_symmetry_1
_geom_angle_site_symmetry_3
_geom_angle_publ_flag
C00C S001 C00K 92.09(9) . . ?
O00A P002 C00E 118.08(9) . . ?
O00A P002 C00F 117.16(8) . . ?
O00A P002 C00R 112.14(9) . . ?
C00E P002 C00F 92.96(9) . . ?
C00E P002 C00R 107.50(9) . . ?
C00R P002 C00F 107.04(9) . . ?
O00B P003 C00D 117.47(9) . . ?
O00B P003 C00J 111.99(9) . . ?
O00B P003 C00O 118.25(9) . . ?
C00J P003 C00D 107.20(9) . . ?
C00O P003 C00D 92.51(9) . . ?
C00O P003 C00J 107.42(10) . . ?
C00D C00C S001 123.52(15) . . ?
C00H C00C S001 110.66(14) . . ?
C00H C00C C00D 125.72(18) . . ?
C00C C00D P003 119.73(15) . . ?
C00L C00D P003 109.88(14) . . ?
C00L C00D C00C 130.36(19) . . ?
C00I C00E P002 129.57(17) . . ?
C00I C00E C00N 121.31(19) . . ?
C00N C00E P002 109.11(14) . . ?
C00K C00F P002 119.48(14) . . ?
C00S C00F P002 109.36(14) . . ?
C00S C00F C00K 130.98(18) . . ?
C00Y C00G C00L 120.48(19) . . ?
C00Z C00G C00L 120.22(19) . . ?
C00Z C00G C00Y 119.1(2) . . ?
C00C C00H H00H 123.4 . . ?
C00C C00H C00T 113.21(18) . . ?
C00T C00H H00H 123.4 . . ?
C00E C00I H00I 120.6 . . ?
C00E C00I C011 118.8(2) . . ?
C011 C00I H00I 120.6 . . ?
C00V C00J P003 118.50(17) . . ?
C01B C00J P003 121.95(17) . . ?
C01B C00J C00V 119.5(2) . . ?
C00F C00K S001 124.43(15) . . ?
C00T C00K S001 110.16(14) . . ?
C00T C00K C00F 125.35(18) . . ?
C00D C00L C00G 127.61(18) . . ?
C00D C00L C00Q 114.39(18) . . ?
C00G C00L C00Q 117.99(17) . . ?
C00U C00M C00S 119.27(18) . . ?
C014 C00M C00S 121.18(19) . . ?
C014 C00M C00U 119.5(2) . . ?
C00E C00N C00S 113.86(18) . . ?
C012 C00N C00E 119.79(19) . . ?
C012 C00N C00S 126.3(2) . . ?
C00Q C00O P003 109.27(14) . . ?
C00W C00O P003 129.38(17) . . ?
C00W C00O C00Q 121.33(19) . . ?
C00R C00P H00P 119.9 . . ?
C013 C00P H00P 119.9 . . ?
C013 C00P C00R 120.2(2) . . ?
C00O C00Q C00L 113.92(18) . . ?
C010 C00Q C00L 126.45(19) . . ?
C010 C00Q C00O 119.62(19) . . ?
C00P C00R P002 118.97(15) . . ?
C00P C00R C016 119.52(19) . . ?
C016 C00R P002 121.50(17) . . ?
C00F C00S C00M 125.65(18) . . ?
C00F C00S C00N 114.60(18) . . ?
C00N C00S C00M 119.73(17) . . ?
C00H C00T H00T 123.1 . . ?
C00K C00T C00H 113.86(17) . . ?
C00K C00T H00T 123.1 . . ?
C00M C00U H00U 120.0 . . ?
C015 C00U C00M 120.0(2) . . ?
C015 C00U H00U 120.0 . . ?
C00J C00V H00V 119.9 . . ?
C018 C00V C00J 120.2(2) . . ?
C018 C00V H00V 119.9 . . ?
C00O C00W H00W 120.6 . . ?
C00O C00W C01D 118.8(2) . . ?
C01D C00W H00W 120.6 . . ?
C015 C00X H00X 120.0 . . ?
C017 C00X H00X 120.0 . . ?
C017 C00X C015 120.0(2) . . ?
C00G C00Y H00Y 120.1 . . ?
C01H C00Y C00G 119.9(2) . . ?
C01H C00Y H00Y 120.1 . . ?
C00G C00Z H00Z 119.5 . . ?
C01C C00Z C00G 121.0(2) . . ?
C01C C00Z H00Z 119.5 . . ?
C00Q C010 H010 120.4 . . ?
C01A C010 C00Q 119.1(2) . . ?
C01A C010 H010 120.4 . . ?
C00I C011 H011 120.0 . . ?
C019 C011 C00I 120.1(2) . . ?
C019 C011 H011 120.0 . . ?
C00N C012 H012 120.6 . . ?
C00N C012 C019 118.7(2) . . ?
C019 C012 H012 120.6 . . ?
C00P C013 H013 120.0 . . ?
C01E C013 C00P 119.9(2) . . ?
C01E C013 H013 120.0 . . ?
C00M C014 H014 120.0 . . ?
C00M C014 C017 120.1(2) . . ?
C017 C014 H014 120.0 . . ?
C00U C015 H015 120.0 . . ?
C00X C015 C00U 120.0(2) . . ?
C00X C015 H015 120.0 . . ?
C00R C016 H016 120.0 . . ?
C01I C016 C00R 120.1(2) . . ?
C01I C016 H016 120.0 . . ?
C00X C017 C014 120.3(2) . . ?
C00X C017 H017 119.9 . . ?
C014 C017 H017 119.9 . . ?
C00V C018 H018 120.0 . . ?
C01G C018 C00V 119.9(2) . . ?
C01G C018 H018 120.0 . . ?
C011 C019 C012 121.3(2) . . ?
C011 C019 H019 119.3 . . ?
C012 C019 H019 119.3 . . ?
C010 C01A H01A 119.6 . . ?
C010 C01A C01D 120.9(2) . . ?
C01D C01A H01A 119.6 . . ?
C00J C01B H01B 120.0 . . ?
C01J C01B C00J 120.0(2) . . ?
C01J C01B H01B 120.0 . . ?
C00Z C01C H01C 120.2 . . ?
C00Z C01C C01F 119.6(2) . . ?
C01F C01C H01C 120.2 . . ?
C00W C01D H01D 119.9 . . ?
C01A C01D C00W 120.2(2) . . ?
C01A C01D H01D 119.9 . . ?
C013 C01E H01E 119.8 . . ?
C013 C01E C01I 120.5(2) . . ?
C01I C01E H01E 119.8 . . ?
C01C C01F H01F 119.9 . . ?
C01H C01F C01C 120.3(2) . . ?
C01H C01F H01F 119.9 . . ?
C018 C01G H01G 119.9 . . ?
C018 C01G C01J 120.3(2) . . ?
C01J C01G H01G 119.9 . . ?
C00Y C01H H01H 119.9 . . ?
C01F C01H C00Y 120.2(2) . . ?
C01F C01H H01H 119.9 . . ?
C016 C01I C01E 119.9(2) . . ?
C016 C01I H01I 120.1 . . ?
C01E C01I H01I 120.1 . . ?
C01B C01J H01J 120.0 . . ?
C01G C01J C01B 120.1(2) . . ?
C01G C01J H01J 120.0 . . ?
Cl05 C01K H01K 108.7 . . ?
Cl07 C01K Cl05 108.44(13) . . ?
Cl07 C01K Cl09 111.54(15) . . ?
Cl07 C01K H01K 108.7 . . ?
Cl09 C01K Cl05 110.71(14) . . ?
Cl09 C01K H01K 108.7 . . ?
Cl04 C01L Cl08 110.43(14) . . ?
Cl04 C01L H01L 108.3 . . ?
Cl06 C01L Cl04 110.48(16) . . ?
Cl06 C01L Cl08 110.80(14) . . ?
Cl06 C01L H01L 108.3 . . ?
Cl08 C01L H01L 108.3 . . ?

loop_
_geom_bond_atom_site_label_1
_geom_bond_atom_site_label_2
_geom_bond_distance
_geom_bond_site_symmetry_2
_geom_bond_publ_flag
S001 C00C 1.738(2) . ?
S001 C00K 1.7442(19) . ?
P002 O00A 1.4875(14) . ?
P002 C00E 1.792(2) . ?
P002 C00F 1.821(2) . ?
P002 C00R 1.801(2) . ?
P003 O00B 1.4837(15) . ?
P003 C00D 1.822(2) . ?
P003 C00J 1.801(2) . ?
P003 C00O 1.798(2) . ?
Cl04 C01L 1.760(3) . ?
Cl05 C01K 1.774(3) . ?
Cl06 C01L 1.757(3) . ?
Cl07 C01K 1.749(3) . ?
Cl08 C01L 1.768(3) . ?
Cl09 C01K 1.750(3) . ?
C00C C00D 1.449(3) . ?
C00C C00H 1.382(3) . ?
C00D C00L 1.360(3) . ?
C00E C00I 1.389(3) . ?
C00E C00N 1.399(3) . ?
C00F C00K 1.449(3) . ?
C00F C00S 1.359(3) . ?
C00G C00L 1.481(3) . ?
C00G C00Y 1.396(3) . ?
C00G C00Z 1.389(3) . ?
C00H H00H 0.9300 . ?
C00H C00T 1.403(3) . ?
C00I H00I 0.9300 . ?
C00I C011 1.394(3) . ?
C00J C00V 1.390(3) . ?
C00J C01B 1.389(3) . ?
C00K C00T 1.380(3) . ?
C00L C00Q 1.486(3) . ?
C00M C00S 1.487(3) . ?
C00M C00U 1.392(3) . ?
C00M C014 1.385(3) . ?
C00N C00S 1.486(3) . ?
C00N C012 1.392(3) . ?
C00O C00Q 1.399(3) . ?
C00O C00W 1.384(3) . ?
C00P H00P 0.9300 . ?
C00P C00R 1.391(3) . ?
C00P C013 1.387(3) . ?
C00Q C010 1.391(3) . ?
C00R C016 1.395(3) . ?
C00T H00T 0.9300 . ?
C00U H00U 0.9300 . ?
C00U C015 1.392(3) . ?
C00V H00V 0.9300 . ?
C00V C018 1.388(3) . ?
C00W H00W 0.9300 . ?
C00W C01D 1.393(3) . ?
C00X H00X 0.9300 . ?
C00X C015 1.385(3) . ?
C00X C017 1.376(4) . ?
C00Y H00Y 0.9300 . ?
C00Y C01H 1.392(3) . ?
C00Z H00Z 0.9300 . ?
C00Z C01C 1.385(3) . ?
C010 H010 0.9300 . ?
C010 C01A 1.390(3) . ?
C011 H011 0.9300 . ?
C011 C019 1.389(4) . ?
C012 H012 0.9300 . ?
C012 C019 1.397(3) . ?
C013 H013 0.9300 . ?
C013 C01E 1.376(4) . ?
C014 H014 0.9300 . ?
C014 C017 1.393(3) . ?
C015 H015 0.9300 . ?
C016 H016 0.9300 . ?
C016 C01I 1.383(3) . ?
C017 H017 0.9300 . ?
C018 H018 0.9300 . ?
C018 C01G 1.378(4) . ?
C019 H019 0.9300 . ?
C01A H01A 0.9300 . ?
C01A C01D 1.392(4) . ?
C01B H01B 0.9300 . ?
C01B C01J 1.388(4) . ?
C01C H01C 0.9300 . ?
C01C C01F 1.385(4) . ?
C01D H01D 0.9300 . ?
C01E H01E 0.9300 . ?
C01E C01I 1.389(4) . ?
C01F H01F 0.9300 . ?
C01F C01H 1.382(4) . ?
C01G H01G 0.9300 . ?
C01G C01J 1.382(4) . ?
C01H H01H 0.9300 . ?
C01I H01I 0.9300 . ?
C01J H01J 0.9300 . ?
C01K H01K 0.9800 . ?
C01L H01L 0.9800 . ?

loop_
_exptl_oxdiff_crystal_face_indexfrac_h
_exptl_oxdiff_crystal_face_indexfrac_k
_exptl_oxdiff_crystal_face_indexfrac_l
_exptl_oxdiff_crystal_face_x
_exptl_oxdiff_crystal_face_y
_exptl_oxdiff_crystal_face_z
8.9162 -5.4293 0.1439 0.0734 0.3040 0.9498
0.4272 -3.7917 9.2560 0.2264 0.9448 -0.2368
-8.8779 5.6421 -0.7618 -0.0880 -0.3649 -0.9269
0.3371 3.3373 -9.2724 -0.2208 -0.9216 0.3191
8.4599 -5.5524 -1.4317 -0.1050 0.1535 0.9826
-1.6255 -7.0534 7.3287 -0.5525 0.8033 -0.2224
-8.2159 6.4545 0.4676 0.1769 -0.2580 -0.9498
1.6533 7.0341 -7.3325 0.5521 -0.8027 0.2256
-1.1111 -3.2654 -4.6505 -0.9023 -0.3740 0.2142
0.7363 3.4074 4.7215 0.8933 0.3703 -0.2546
